data_4070094
loop_
_publ_author_name
'M\'enard, Gabriel'
'Jong, Howard'
'Fryzuk, Michael D.'

_publ_section_title
;
 Synthesis and Characterization of a New Thiophene-Bridged
 Diamidophosphine [NPN] Donor Set and Its Coordination Chemistry with
 Zirconium(IV): Unexpected Deprotonation&#x2212;Lithiation Sequence with a
 Mesitylaminothiophene Precursor
;
_journal_issue 17
_journal_name_full Organometallics
_journal_page_first 5253
_journal_paper_doi 10.1021/om900612n
_journal_volume 28
_journal_year 2009
_chemical_formula_moiety 'C32 H33 N2 P S2'
_chemical_formula_sum 'C32 H33 N2 P S2'
_chemical_formula_weight 540.69
_chemical_name_systematic
;
 ?
;
_space_group_IT_number 61
_symmetry_cell_setting orthorhombic
_symmetry_space_group_name_Hall '-P 2ac 2ab'
_symmetry_space_group_name_H-M 'P b c a'
_atom_sites_solution_hydrogens geom
_atom_sites_solution_primary direct
_atom_sites_solution_secondary difmap
_audit_creation_method SHELXL-97
_cell_angle_alpha 90.00
_cell_angle_beta 90.00
_cell_angle_gamma 90.00
_cell_formula_units_Z 8
_cell_length_a 13.3490(18)
_cell_length_b 16.510(3)
_cell_length_c 25.716(4)
_cell_measurement_reflns_used 8541
_cell_measurement_temperature 173(2)
_cell_measurement_theta_max 27.4184
_cell_measurement_theta_min 2.5217
_cell_volume 5667.6(16)
_computing_structure_refinement 'SHELXL-97 (Sheldrick, 1997)'
_diffrn_ambient_temperature 173(2)
_diffrn_measured_fraction_theta_full 0.997
_diffrn_measured_fraction_theta_max 0.997
_diffrn_measurement_device_type 'area detector'
_diffrn_measurement_method 'Bruker X8 Apex 2'
_diffrn_radiation_monochromator graphite
_diffrn_radiation_source 'fine-focus sealed tube'
_diffrn_radiation_type MoK\a
_diffrn_radiation_wavelength 0.71073
_diffrn_reflns_av_R_equivalents 0.0271
_diffrn_reflns_av_sigmaI/netI 0.0276
_diffrn_reflns_limit_h_max 16
_diffrn_reflns_limit_h_min -17
_diffrn_reflns_limit_k_max 12
_diffrn_reflns_limit_k_min -21
_diffrn_reflns_limit_l_max 28
_diffrn_reflns_limit_l_min -33
_diffrn_reflns_number 25923
_diffrn_reflns_theta_full 27.61
_diffrn_reflns_theta_max 27.61
_diffrn_reflns_theta_min 2.12
_exptl_absorpt_coefficient_mu 0.268
_exptl_absorpt_correction_T_max 0.97356
_exptl_absorpt_correction_T_min 0.83724
_exptl_absorpt_correction_type multi-scan
_exptl_crystal_colour yellow
_exptl_crystal_density_diffrn 1.267
_exptl_crystal_density_method 'not measured'
_exptl_crystal_description prism
_exptl_crystal_F_000 2288
_exptl_crystal_size_max 0.3
_exptl_crystal_size_mid 0.2
_exptl_crystal_size_min 0.1
_refine_diff_density_max 0.308
_refine_diff_density_min -0.222
_refine_diff_density_rms 0.046
_refine_ls_extinction_method none
_refine_ls_goodness_of_fit_ref 1.030
_refine_ls_hydrogen_treatment mixed
_refine_ls_matrix_type full
_refine_ls_number_parameters 348
_refine_ls_number_reflns 6571
_refine_ls_number_restraints 0
_refine_ls_restrained_S_all 1.030
_refine_ls_R_factor_all 0.0575
_refine_ls_R_factor_gt 0.0373
_refine_ls_shift/su_max 0.010
_refine_ls_shift/su_mean 0.000
_refine_ls_structure_factor_coef Fsqd
_refine_ls_weighting_details 'calc w=1/[\s^2^(Fo^2^)+(0.0482P)^2^+2.5684P] where P=(Fo^2^+2Fc^2^)/3'
_refine_ls_weighting_scheme calc
_refine_ls_wR_factor_gt 0.0949
_refine_ls_wR_factor_ref 0.1070
_reflns_number_gt 4963
_reflns_number_total 6571
_reflns_threshold_expression >2sigma(I)
_cod_data_source_file om900612n_si_003.cif
_cod_data_source_block mf728
_cod_depositor_comments
;
The following automatic conversions were performed:

'_symmetry_cell_setting' value 'Orthorhombic' changed to
'orthorhombic' according to
/home/saulius/struct/CIF-dictionaries/cif_core.dic dictionary named
'cif_core.dic' version 2.4.2 from 2011-04-26.

Automatic conversion script
Id: cif_fix_values 1715 2011-07-08 13:25:40Z adriana 
;
_cod_original_cell_volume 5667.4(15)
_cod_original_sg_symbol_H-M Pbca
_cod_database_code 4070094

loop_
_symmetry_equiv_pos_as_xyz
'x, y, z'
'-x+1/2, -y, z+1/2'
'x+1/2, -y+1/2, -z'
'-x, y+1/2, -z+1/2'
'-x, -y, -z'
'x-1/2, y, -z-1/2'
'-x-1/2, y-1/2, z'
'x, -y-1/2, z-1/2'

loop_
_atom_site_label
_atom_site_type_symbol
_atom_site_fract_x
_atom_site_fract_y
_atom_site_fract_z
_atom_site_U_iso_or_equiv
_atom_site_adp_type
_atom_site_occupancy
_atom_site_symmetry_multiplicity
_atom_site_calc_flag
_atom_site_refinement_flags
C01 C 0.85425(11) -0.06689(10) 0.54033(7) 0.0278(4) Uani 1 1 d .
C02 C 0.85336(13) -0.11042(12) 0.58622(8) 0.0394(4) Uani 1 1 d .
H02 H 0.8552 -0.0830 0.6187 0.047 Uiso 1 1 calc R
C03 C 0.84979(14) -0.19492(13) 0.58467(11) 0.0535(6) Uani 1 1 d .
H03 H 0.8487 -0.2250 0.6161 0.064 Uiso 1 1 calc R
C04 C 0.84777(15) -0.23465(13) 0.53763(12) 0.0585(7) Uani 1 1 d .
H04 H 0.8449 -0.2921 0.5368 0.070 Uiso 1 1 calc R
C05 C 0.84986(15) -0.19199(13) 0.49213(11) 0.0521(6) Uani 1 1 d .
H05 H 0.8493 -0.2198 0.4598 0.063 Uiso 1 1 calc R
C06 C 0.85285(13) -0.10868(11) 0.49314(8) 0.0374(4) Uani 1 1 d .
H06 H 0.8540 -0.0793 0.4614 0.045 Uiso 1 1 calc R
C07 C 0.78053(12) 0.07042(10) 0.48940(7) 0.0274(3) Uani 1 1 d .
C08 C 0.80082(12) 0.11838(10) 0.44680(7) 0.0291(4) Uani 1 1 d .
C09 C 0.71479(13) 0.13173(11) 0.41489(7) 0.0342(4) Uani 1 1 d .
H09 H 0.7152 0.1639 0.3843 0.041 Uiso 1 1 calc R
C10 C 0.63296(14) 0.09343(12) 0.43317(8) 0.0386(4) Uani 1 1 d .
H10 H 0.5693 0.0952 0.4167 0.046 Uiso 1 1 calc R
C11 C 0.82174(12) 0.07888(10) 0.59813(6) 0.0271(3) Uani 1 1 d .
C12 C 0.87229(12) 0.13218(11) 0.62992(7) 0.0295(4) Uani 1 1 d .
C13 C 0.81685(14) 0.15370(13) 0.67530(7) 0.0382(4) Uani 1 1 d .
H13 H 0.8412 0.1891 0.7015 0.046 Uiso 1 1 calc R
C14 C 0.72612(14) 0.11808(13) 0.67679(8) 0.0419(5) Uani 1 1 d .
H14 H 0.6791 0.1258 0.7041 0.050 Uiso 1 1 calc R
C15 C 0.90754(13) 0.21624(11) 0.40151(7) 0.0330(4) Uani 1 1 d .
C16 C 0.91803(13) 0.20223(11) 0.34812(7) 0.0348(4) Uani 1 1 d .
C17 C 0.93448(13) 0.26795(12) 0.31559(7) 0.0373(4) Uani 1 1 d .
H17 H 0.9423 0.2591 0.2793 0.045 Uiso 1 1 calc R
C18 C 0.93975(14) 0.34553(12) 0.33467(8) 0.0403(5) Uani 1 1 d .
C19 C 0.93012(14) 0.35728(12) 0.38778(9) 0.0421(5) Uani 1 1 d .
H19 H 0.9344 0.4108 0.4012 0.051 Uiso 1 1 calc R
C20 C 0.91441(13) 0.29364(12) 0.42201(8) 0.0364(4) Uani 1 1 d .
C21 C 0.90860(16) 0.30824(15) 0.47988(8) 0.0499(5) Uani 1 1 d .
H21A H 0.8562 0.2739 0.4949 0.075 Uiso 1 1 calc R
H21B H 0.8927 0.3653 0.4864 0.075 Uiso 1 1 calc R
H21C H 0.9732 0.2950 0.4959 0.075 Uiso 1 1 calc R
C22 C 0.91502(17) 0.11781(13) 0.32695(9) 0.0481(5) Uani 1 1 d .
H22A H 0.9319 0.1187 0.2899 0.072 Uiso 1 1 calc R
H22B H 0.8476 0.0953 0.3315 0.072 Uiso 1 1 calc R
H22C H 0.9636 0.0841 0.3456 0.072 Uiso 1 1 calc R
C23 C 0.95537(18) 0.41645(15) 0.29859(10) 0.0597(6) Uani 1 1 d .
H23A H 0.9864 0.3975 0.2663 0.090 Uiso 1 1 calc R
H23B H 0.9993 0.4563 0.3153 0.090 Uiso 1 1 calc R
H23C H 0.8906 0.4416 0.2907 0.090 Uiso 1 1 calc R
C24 C 1.02038(12) 0.21490(11) 0.65188(7) 0.0304(4) Uani 1 1 d .
C25 C 0.98659(12) 0.29380(11) 0.65990(7) 0.0318(4) Uani 1 1 d .
C26 C 1.03961(14) 0.34280(11) 0.69402(7) 0.0350(4) Uani 1 1 d .
H26 H 1.0160 0.3961 0.7006 0.042 Uiso 1 1 calc R
C27 C 1.12582(14) 0.31662(13) 0.71879(7) 0.0378(4) Uani 1 1 d .
C28 C 1.15988(13) 0.24017(12) 0.70803(7) 0.0370(4) Uani 1 1 d .
H28 H 1.2207 0.2224 0.7234 0.044 Uiso 1 1 calc R
C29 C 1.10827(13) 0.18783(11) 0.67529(7) 0.0333(4) Uani 1 1 d .
C30 C 1.14812(17) 0.10428(14) 0.66583(10) 0.0530(6) Uani 1 1 d .
H30A H 1.0929 0.0652 0.6670 0.080 Uiso 1 1 calc R
H30B H 1.1974 0.0908 0.6927 0.080 Uiso 1 1 calc R
H30C H 1.1802 0.1022 0.6316 0.080 Uiso 1 1 calc R
C31 C 0.89710(15) 0.32691(14) 0.63163(8) 0.0454(5) Uani 1 1 d .
H31A H 0.8964 0.3061 0.5959 0.068 Uiso 1 1 calc R
H31B H 0.9008 0.3862 0.6309 0.068 Uiso 1 1 calc R
H31C H 0.8358 0.3101 0.6496 0.068 Uiso 1 1 calc R
C32 C 1.17991(19) 0.37098(16) 0.75672(9) 0.0626(7) Uani 1 1 d .
H32A H 1.1470 0.3681 0.7907 0.094 Uiso 1 1 calc R
H32B H 1.1781 0.4269 0.7440 0.094 Uiso 1 1 calc R
H32C H 1.2497 0.3533 0.7600 0.094 Uiso 1 1 calc R
N01 N 0.96610(12) 0.16282(11) 0.61854(7) 0.0422(4) Uani 1 1 d .
N02 N 0.89424(12) 0.14836(11) 0.43508(7) 0.0400(4) Uani 1 1 d .
P01 P 0.87048(3) 0.04232(3) 0.537728(17) 0.02426(11) Uani 1 1 d .
S01 S 0.70515(4) 0.05767(3) 0.62431(2) 0.04135(14) Uani 1 1 d .
S02 S 0.65601(3) 0.04122(3) 0.48926(2) 0.03877(13) Uani 1 1 d .
H101 H 0.9972(16) 0.1397(14) 0.5944(9) 0.046(6) Uiso 1 1 d .
H102 H 0.9347(16) 0.1454(13) 0.4588(8) 0.039(6) Uiso 1 1 d .

loop_
_atom_site_aniso_label
_atom_site_aniso_U_11
_atom_site_aniso_U_22
_atom_site_aniso_U_33
_atom_site_aniso_U_23
_atom_site_aniso_U_13
_atom_site_aniso_U_12
C01 0.0204(7) 0.0238(8) 0.0392(10) 0.0012(7) 0.0016(7) 0.0015(6)
C02 0.0320(9) 0.0359(10) 0.0502(12) 0.0128(9) 0.0047(8) 0.0049(8)
C03 0.0319(10) 0.0397(11) 0.0890(18) 0.0293(12) 0.0122(10) 0.0061(9)
C04 0.0316(10) 0.0249(10) 0.119(2) -0.0045(13) 0.0096(12) 0.0008(8)
C05 0.0380(11) 0.0328(11) 0.0855(18) -0.0195(12) 0.0026(11) 0.0001(9)
C06 0.0307(9) 0.0320(9) 0.0495(12) -0.0095(8) 0.0002(8) 0.0017(7)
C07 0.0284(8) 0.0253(8) 0.0285(9) 0.0004(7) -0.0030(6) -0.0019(7)
C08 0.0322(8) 0.0271(8) 0.0281(9) 0.0007(7) 0.0004(7) 0.0028(7)
C09 0.0402(10) 0.0326(9) 0.0298(10) 0.0032(7) -0.0049(7) 0.0037(8)
C10 0.0367(9) 0.0405(10) 0.0387(11) 0.0021(9) -0.0103(8) -0.0008(8)
C11 0.0258(8) 0.0284(8) 0.0271(9) -0.0007(7) 0.0029(6) -0.0023(7)
C12 0.0275(8) 0.0334(9) 0.0277(9) -0.0027(7) -0.0002(7) -0.0018(7)
C13 0.0366(9) 0.0481(11) 0.0300(10) -0.0111(8) 0.0033(8) -0.0084(8)
C14 0.0395(10) 0.0530(12) 0.0331(10) -0.0100(9) 0.0116(8) -0.0095(9)
C15 0.0268(8) 0.0390(10) 0.0332(10) 0.0098(8) 0.0014(7) 0.0016(7)
C16 0.0349(9) 0.0360(10) 0.0336(10) 0.0053(8) 0.0002(7) -0.0007(8)
C17 0.0367(9) 0.0439(11) 0.0312(10) 0.0091(8) -0.0003(8) -0.0029(8)
C18 0.0332(9) 0.0408(11) 0.0470(12) 0.0135(9) -0.0045(8) -0.0024(8)
C19 0.0362(10) 0.0335(10) 0.0566(13) -0.0017(9) -0.0051(9) 0.0034(8)
C20 0.0273(8) 0.0447(11) 0.0373(10) -0.0007(9) 0.0002(7) 0.0062(8)
C21 0.0397(11) 0.0672(15) 0.0428(12) -0.0105(11) 0.0002(9) 0.0112(10)
C22 0.0606(13) 0.0410(11) 0.0426(12) -0.0010(9) 0.0014(10) -0.0042(10)
C23 0.0557(13) 0.0495(13) 0.0741(17) 0.0279(12) -0.0082(12) -0.0092(11)
C24 0.0269(8) 0.0387(10) 0.0256(9) -0.0037(7) 0.0017(7) -0.0083(7)
C25 0.0286(8) 0.0418(10) 0.0249(9) 0.0018(8) 0.0019(7) -0.0026(7)
C26 0.0436(10) 0.0328(9) 0.0285(10) 0.0001(8) 0.0055(8) -0.0056(8)
C27 0.0415(10) 0.0471(11) 0.0246(9) 0.0008(8) -0.0006(8) -0.0163(9)
C28 0.0305(9) 0.0509(12) 0.0296(10) 0.0096(9) -0.0049(7) -0.0063(8)
C29 0.0321(9) 0.0363(10) 0.0317(10) 0.0037(8) 0.0028(7) -0.0027(7)
C30 0.0522(13) 0.0476(13) 0.0594(15) -0.0008(11) 0.0002(11) 0.0090(10)
C31 0.0370(10) 0.0577(13) 0.0415(12) 0.0051(10) -0.0004(8) 0.0081(9)
C32 0.0653(15) 0.0773(17) 0.0452(13) -0.0141(12) -0.0083(11) -0.0290(13)
N01 0.0289(8) 0.0584(11) 0.0393(10) -0.0242(9) 0.0085(7) -0.0126(7)
N02 0.0318(8) 0.0529(10) 0.0353(9) 0.0199(8) -0.0030(7) -0.0014(7)
P01 0.0253(2) 0.0234(2) 0.0241(2) -0.00029(17) 0.00025(16) -0.00218(16)
S01 0.0340(2) 0.0493(3) 0.0407(3) -0.0137(2) 0.01101(19) -0.0158(2)
S02 0.0331(2) 0.0414(3) 0.0419(3) 0.0098(2) -0.00778(19) -0.0098(2)

loop_
_atom_type_symbol
_atom_type_description
_atom_type_scat_dispersion_real
_atom_type_scat_dispersion_imag
_atom_type_scat_source
C C 0.0033 0.0016 'International Tables Vol C Tables 4.2.6.8 and 6.1.1.4'
H H 0.0000 0.0000 'International Tables Vol C Tables 4.2.6.8 and 6.1.1.4'
N N 0.0061 0.0033 'International Tables Vol C Tables 4.2.6.8 and 6.1.1.4'
P P 0.1023 0.0942 'International Tables Vol C Tables 4.2.6.8 and 6.1.1.4'
S S 0.1246 0.1234 'International Tables Vol C Tables 4.2.6.8 and 6.1.1.4'

loop_
_geom_angle_atom_site_label_1
_geom_angle_atom_site_label_2
_geom_angle_atom_site_label_3
_geom_angle
C02 C01 C06 119.02(17)
C02 C01 P01 123.27(15)
C06 C01 P01 117.38(14)
C01 C02 C03 119.7(2)
C01 C02 H02 120.1
C03 C02 H02 120.1
C04 C03 C02 120.1(2)
C04 C03 H03 119.9
C02 C03 H03 119.9
C05 C04 C03 120.4(2)
C05 C04 H04 119.8
C03 C04 H04 119.8
C04 C05 C06 120.0(2)
C04 C05 H05 120.0
C06 C05 H05 120.0
C05 C06 C01 120.7(2)
C05 C06 H06 119.6
C01 C06 H06 119.6
C08 C07 S02 110.31(12)
C08 C07 P01 124.68(13)
S02 C07 P01 125.01(10)
N02 C08 C07 124.00(15)
N02 C08 C09 123.19(16)
C07 C08 C09 112.77(15)
C10 C09 C08 112.28(16)
C10 C09 H09 123.9
C08 C09 H09 123.9
C09 C10 S02 112.67(14)
C09 C10 H10 123.7
S02 C10 H10 123.7
C12 C11 S01 109.80(12)
C12 C11 P01 123.54(13)
S01 C11 P01 126.60(10)
C11 C12 N01 123.51(16)
C11 C12 C13 112.97(15)
N01 C12 C13 123.50(16)
C14 C13 C12 112.39(17)
C14 C13 H13 123.8
C12 C13 H13 123.8
C13 C14 S01 112.42(14)
C13 C14 H14 123.8
S01 C14 H14 123.8
C20 C15 C16 121.27(17)
C20 C15 N02 120.20(17)
C16 C15 N02 118.47(17)
C17 C16 C15 118.57(18)
C17 C16 C22 120.87(18)
C15 C16 C22 120.53(17)
C18 C17 C16 121.46(18)
C18 C17 H17 119.3
C16 C17 H17 119.3
C17 C18 C19 118.55(18)
C17 C18 C23 120.7(2)
C19 C18 C23 120.7(2)
C18 C19 C20 122.26(19)
C18 C19 H19 118.9
C20 C19 H19 118.9
C15 C20 C19 117.87(18)
C15 C20 C21 121.26(18)
C19 C20 C21 120.84(19)
C20 C21 H21A 109.5
C20 C21 H21B 109.5
H21A C21 H21B 109.5
C20 C21 H21C 109.5
H21A C21 H21C 109.5
H21B C21 H21C 109.5
C16 C22 H22A 109.5
C16 C22 H22B 109.5
H22A C22 H22B 109.5
C16 C22 H22C 109.5
H22A C22 H22C 109.5
H22B C22 H22C 109.5
C18 C23 H23A 109.5
C18 C23 H23B 109.5
H23A C23 H23B 109.5
C18 C23 H23C 109.5
H23A C23 H23C 109.5
H23B C23 H23C 109.5
C29 C24 C25 120.57(16)
C29 C24 N01 119.93(17)
C25 C24 N01 119.48(16)
C26 C25 C24 118.26(16)
C26 C25 C31 119.98(18)
C24 C25 C31 121.73(17)
C27 C26 C25 122.20(18)
C27 C26 H26 118.9
C25 C26 H26 118.9
C28 C27 C26 118.07(17)
C28 C27 C32 121.3(2)
C26 C27 C32 120.6(2)
C27 C28 C29 122.07(17)
C27 C28 H28 119.0
C29 C28 H28 119.0
C28 C29 C24 118.71(17)
C28 C29 C30 119.66(18)
C24 C29 C30 121.63(17)
C29 C30 H30A 109.5
C29 C30 H30B 109.5
H30A C30 H30B 109.5
C29 C30 H30C 109.5
H30A C30 H30C 109.5
H30B C30 H30C 109.5
C25 C31 H31A 109.5
C25 C31 H31B 109.5
H31A C31 H31B 109.5
C25 C31 H31C 109.5
H31A C31 H31C 109.5
H31B C31 H31C 109.5
C27 C32 H32A 109.5
C27 C32 H32B 109.5
H32A C32 H32B 109.5
C27 C32 H32C 109.5
H32A C32 H32C 109.5
H32B C32 H32C 109.5
C12 N01 C24 123.97(16)
C12 N01 H101 116.1(15)
C24 N01 H101 118.1(15)
C08 N02 C15 121.92(15)
C08 N02 H102 114.5(15)
C15 N02 H102 114.6(15)
C11 P01 C07 105.76(8)
C11 P01 C01 105.03(8)
C07 P01 C01 101.70(8)
C14 S01 C11 92.40(9)
C10 S02 C07 91.96(9)

loop_
_geom_bond_atom_site_label_1
_geom_bond_atom_site_label_2
_geom_bond_distance
C01 C02 1.382(3)
C01 C06 1.396(3)
C01 P01 1.8172(17)
C02 C03 1.397(3)
C02 H02 0.9500
C03 C04 1.376(4)
C03 H03 0.9500
C04 C05 1.366(4)
C04 H04 0.9500
C05 C06 1.376(3)
C05 H05 0.9500
C06 H06 0.9500
C07 C08 1.378(2)
C07 S02 1.7307(17)
C07 P01 1.7893(17)
C08 N02 1.375(2)
C08 C09 1.429(2)
C09 C10 1.347(3)
C09 H09 0.9500
C10 S02 1.708(2)
C10 H10 0.9500
C11 C12 1.378(2)
C11 S01 1.7316(16)
C11 P01 1.7889(17)
C12 N01 1.382(2)
C12 C13 1.427(2)
C13 C14 1.347(3)
C13 H13 0.9500
C14 S01 1.701(2)
C14 H14 0.9500
C15 C20 1.385(3)
C15 C16 1.399(3)
C15 N02 1.426(2)
C16 C17 1.387(3)
C16 C22 1.497(3)
C17 C18 1.373(3)
C17 H17 0.9500
C18 C19 1.385(3)
C18 C23 1.508(3)
C19 C20 1.387(3)
C19 H19 0.9500
C20 C21 1.510(3)
C21 H21A 0.9800
C21 H21B 0.9800
C21 H21C 0.9800
C22 H22A 0.9800
C22 H22B 0.9800
C22 H22C 0.9800
C23 H23A 0.9800
C23 H23B 0.9800
C23 H23C 0.9800
C24 C29 1.392(2)
C24 C25 1.394(3)
C24 N01 1.414(2)
C25 C26 1.387(3)
C25 C31 1.502(3)
C26 C27 1.385(3)
C26 H26 0.9500
C27 C28 1.370(3)
C27 C32 1.509(3)
C28 C29 1.389(3)
C28 H28 0.9500
C29 C30 1.498(3)
C30 H30A 0.9800
C30 H30B 0.9800
C30 H30C 0.9800
C31 H31A 0.9800
C31 H31B 0.9800
C31 H31C 0.9800
C32 H32A 0.9800
C32 H32B 0.9800
C32 H32C 0.9800
N01 H101 0.84(2)
N02 H102 0.82(2)

loop_
_geom_torsion_atom_site_label_1
_geom_torsion_atom_site_label_2
_geom_torsion_atom_site_label_3
_geom_torsion_atom_site_label_4
_geom_torsion
C06 C01 C02 C03 -0.8(3)
P01 C01 C02 C03 -174.10(13)
C01 C02 C03 C04 0.4(3)
C02 C03 C04 C05 0.4(3)
C03 C04 C05 C06 -0.8(3)
C04 C05 C06 C01 0.3(3)
C02 C01 C06 C05 0.5(3)
P01 C01 C06 C05 174.16(14)
S02 C07 C08 N02 -177.36(15)
P01 C07 C08 N02 2.5(3)
S02 C07 C08 C09 0.74(19)
P01 C07 C08 C09 -179.41(13)
N02 C08 C09 C10 177.24(18)
C07 C08 C09 C10 -0.9(2)
C08 C09 C10 S02 0.6(2)
S01 C11 C12 N01 -177.68(15)
P01 C11 C12 N01 -0.2(3)
S01 C11 C12 C13 1.1(2)
P01 C11 C12 C13 178.63(14)
C11 C12 C13 C14 -1.0(3)
N01 C12 C13 C14 177.83(19)
C12 C13 C14 S01 0.4(2)
C20 C15 C16 C17 -0.7(3)
N02 C15 C16 C17 -177.78(16)
C20 C15 C16 C22 177.21(18)
N02 C15 C16 C22 0.2(3)
C15 C16 C17 C18 -0.5(3)
C22 C16 C17 C18 -178.46(18)
C16 C17 C18 C19 1.2(3)
C16 C17 C18 C23 -178.62(18)
C17 C18 C19 C20 -0.7(3)
C23 C18 C19 C20 179.16(18)
C16 C15 C20 C19 1.2(3)
N02 C15 C20 C19 178.24(16)
C16 C15 C20 C21 -176.70(17)
N02 C15 C20 C21 0.3(3)
C18 C19 C20 C15 -0.5(3)
C18 C19 C20 C21 177.41(18)
C29 C24 C25 C26 -3.6(3)
N01 C24 C25 C26 178.09(16)
C29 C24 C25 C31 174.66(17)
N01 C24 C25 C31 -3.7(3)
C24 C25 C26 C27 2.0(3)
C31 C25 C26 C27 -176.30(17)
C25 C26 C27 C28 1.3(3)
C25 C26 C27 C32 -178.40(18)
C26 C27 C28 C29 -3.0(3)
C32 C27 C28 C29 176.64(18)
C27 C28 C29 C24 1.5(3)
C27 C28 C29 C30 -178.75(18)
C25 C24 C29 C28 2.0(3)
N01 C24 C29 C28 -179.74(16)
C25 C24 C29 C30 -177.84(18)
N01 C24 C29 C30 0.5(3)
C11 C12 N01 C24 -177.28(18)
C13 C12 N01 C24 4.0(3)
C29 C24 N01 C12 112.6(2)
C25 C24 N01 C12 -69.1(3)
C07 C08 N02 C15 -160.05(18)
C09 C08 N02 C15 22.0(3)
C20 C15 N02 C08 93.3(2)
C16 C15 N02 C08 -89.6(2)
C12 C11 P01 C07 -122.01(15)
S01 C11 P01 C07 55.05(14)
C12 C11 P01 C01 130.90(15)
S01 C11 P01 C01 -52.05(13)
C08 C07 P01 C11 121.46(16)
S02 C07 P01 C11 -58.71(13)
C08 C07 P01 C01 -129.05(16)
S02 C07 P01 C01 50.78(13)
C02 C01 P01 C11 -28.23(16)
C06 C01 P01 C11 158.39(13)
C02 C01 P01 C07 -138.27(15)
C06 C01 P01 C07 48.35(14)
C13 C14 S01 C11 0.25(18)
C12 C11 S01 C14 -0.80(15)
P01 C11 S01 C14 -178.19(13)
C09 C10 S02 C07 -0.16(16)
C08 C07 S02 C10 -0.34(14)
P01 C07 S02 C10 179.81(12)

loop_
_cod_related_entry_id
_cod_related_entry_database
_cod_related_entry_code
1 ChemSpider 30659751
